data_4036475
loop_
_publ_author_name
'Horta, Pedro'
'Ku\,s, Nihal'
'Henriques, Marta Sofia C.'
'Paix\~ao, Jos\'e A'
'Coelho, Lis'
'Nogueira, F\'atima'
'O'Neill, Paul M'
'Fausto, Rui'
'Cristiano, Maria Lurdes Santos'

_publ_section_title
;
 Quinolone-Hydroxyquinoline Tautomerism in Quinolone 3-Esters. Preserving
 the 4-Oxoquinoline Structure To Retain Antimalarial Activity.
;
_journal_issue 24
_journal_name_full 'The Journal of organic chemistry'
_journal_page_first 12244
_journal_page_last 12257
_journal_paper_doi 10.1021/acs.joc.5b02169
_journal_volume 80
_journal_year 2015
_chemical_formula_moiety 'C13 H14 Cl N O3'
_chemical_formula_sum 'C13 H14 Cl N O3'
_chemical_formula_weight 267.70
_chemical_melting_point 420
_chemical_name_systematic
;
Ethyl 4-hydroxy-5-methyl quinolinium chloride 3-carboxylate
;
_space_group_crystal_system triclinic
_space_group_IT_number 2
_space_group_name_Hall '-P 1'
_space_group_name_H-M_alt 'P -1'
_atom_sites_solution_hydrogens geom
_audit_creation_method SHELXL-2014/7
_cell_angle_alpha 76.882(2)
_cell_angle_beta 77.792(3)
_cell_angle_gamma 71.232(2)
_cell_formula_units_Z 2
_cell_length_a 7.2031(5)
_cell_length_b 9.4082(5)
_cell_length_c 10.7921(7)
_cell_measurement_reflns_used 2380
_cell_measurement_temperature 293(2)
_cell_measurement_theta_max 42.772
_cell_measurement_theta_min 6.475
_cell_volume 666.76(7)
_computing_cell_refinement 'SAINT (Bruker, 2003)'
_computing_data_collection 'SMART (Bruker, 2003)'
_computing_data_reduction 'SAINT (Bruker, 2003)'
_computing_molecular_graphics 'PLATON (Spek, 2003)'
_computing_publication_material 'SHELXL-2014/7 (Sheldrick, 2014)'
_computing_structure_refinement 'SHELXL-2014/7 (Sheldrick, 2014)'
_computing_structure_solution 'SHELXT-2014/7 (Sheldrick, 2014)'
_diffrn_ambient_temperature 293(2)
_diffrn_measured_fraction_theta_full 0.995
_diffrn_measured_fraction_theta_max 0.969
_diffrn_measurement_device_type 'Bruker APEX CCD area-detector diffractometer'
_diffrn_measurement_method '\f and \w'
_diffrn_radiation_monochromator graphite
_diffrn_radiation_source 'fine-focus sealed tube'
_diffrn_radiation_type MoK\a
_diffrn_radiation_wavelength 0.71073
_diffrn_reflns_av_R_equivalents 0.0388
_diffrn_reflns_av_unetI/netI 0.0537
_diffrn_reflns_Laue_measured_fraction_full 0.995
_diffrn_reflns_Laue_measured_fraction_max 0.969
_diffrn_reflns_limit_h_max 9
_diffrn_reflns_limit_h_min -9
_diffrn_reflns_limit_k_max 10
_diffrn_reflns_limit_k_min -12
_diffrn_reflns_limit_l_max 14
_diffrn_reflns_limit_l_min -14
_diffrn_reflns_number 13439
_diffrn_reflns_point_group_measured_fraction_full 0.995
_diffrn_reflns_point_group_measured_fraction_max 0.969
_diffrn_reflns_theta_full 25.242
_diffrn_reflns_theta_max 28.476
_diffrn_reflns_theta_min 3.021
_exptl_absorpt_coefficient_mu 0.286
_exptl_absorpt_correction_T_max 0.977
_exptl_absorpt_correction_T_min 0.822
_exptl_absorpt_correction_type multi-scan
_exptl_absorpt_process_details 'SADABS (Sheldrick, 2000)'
_exptl_crystal_colour 'light orange'
_exptl_crystal_density_diffrn 1.333
_exptl_crystal_description needle
_exptl_crystal_F_000 280
_exptl_crystal_size_max 0.33
_exptl_crystal_size_mid 0.08
_exptl_crystal_size_min 0.08
_exptl_transmission_factor_max 0.977
_exptl_transmission_factor_min 0.973
_refine_diff_density_max 0.353
_refine_diff_density_min -0.164
_refine_diff_density_rms 0.044
_refine_ls_extinction_method none
_refine_ls_goodness_of_fit_ref 1.018
_refine_ls_hydrogen_treatment riding
_refine_ls_matrix_type full
_refine_ls_number_parameters 186
_refine_ls_number_reflns 3271
_refine_ls_number_restraints 26
_refine_ls_restrained_S_all 1.024
_refine_ls_R_factor_all 0.1271
_refine_ls_R_factor_gt 0.0559
_refine_ls_shift/su_max 0.000
_refine_ls_shift/su_mean 0.000
_refine_ls_structure_factor_coef Fsqd
_refine_ls_weighting_details 'w=1/[\s^2^(Fo^2^)+(0.0753P)^2^+0.0688P] where P=(Fo^2^+2Fc^2^)/3'
_refine_ls_weighting_scheme calc
_refine_ls_wR_factor_gt 0.1377
_refine_ls_wR_factor_ref 0.1661
_reflns_Friedel_coverage 0.000
_reflns_number_gt 1653
_reflns_number_total 3271
_reflns_threshold_expression 'I > 2\s(I)'
_cod_data_source_file jo5b02169_si_002.cif
_cod_data_source_block crist
_cod_database_code 4036475
_shelx_shelxl_version_number 2014/7
_shelx_space_group_comment
;
The symmetry employed for this shelxl refinement is uniquely defined
by the following loop, which should always be used as a source of
symmetry information in preference to the above space-group names.
They are only intended as comments.
;
_shelx_estimated_absorpt_t_min 0.912
_shelx_estimated_absorpt_t_max 0.977

loop_
_space_group_symop_operation_xyz
'x, y, z'
'-x, -y, -z'

loop_
_atom_site_label
_atom_site_type_symbol
_atom_site_fract_x
_atom_site_fract_y
_atom_site_fract_z
_atom_site_U_iso_or_equiv
_atom_site_adp_type
_atom_site_occupancy
_atom_site_site_symmetry_order
_atom_site_calc_flag
_atom_site_refinement_flags_posn
_atom_site_refinement_flags_adp
_atom_site_refinement_flags_occupancy
_atom_site_disorder_assembly
_atom_site_disorder_group
Cl Cl 0.32921(11) 0.00356(8) 0.72167(6) 0.0700(3) Uani 1 1 d . . . . .
O15 O 0.2222(4) 0.6578(2) 0.2461(2) 0.0862(7) Uani 1 1 d . . . . .
H16 H 0.2340 0.6328 0.1762 0.129 Uiso 1 1 calc R U . . .
O18 O 0.2386(4) 0.4863(3) 0.0872(2) 0.1023(8) Uani 1 1 d . . . . .
O19 O 0.2250(3) 0.2486(3) 0.17133(17) 0.0754(6) Uani 1 1 d D . . . .
N1 N 0.2803(3) 0.2816(2) 0.52329(19) 0.0502(5) Uani 1 1 d . . . . .
H31 H 0.2951 0.2008 0.5811 0.060 Uiso 1 1 calc R U . . .
C2 C 0.2743(3) 0.2702(3) 0.4067(2) 0.0524(6) Uani 1 1 d . . . . .
H30 H 0.2865 0.1754 0.3883 0.063 Uiso 1 1 calc R U . . .
C3 C 0.2500(3) 0.3962(3) 0.3090(2) 0.0529(6) Uani 1 1 d . . . . .
C4 C 0.2383(4) 0.5355(3) 0.3377(3) 0.0573(7) Uani 1 1 d . . . . .
C5 C 0.2271(4) 0.6900(3) 0.5067(3) 0.0648(8) Uani 1 1 d . . . . .
C6 C 0.2359(4) 0.6829(4) 0.6348(3) 0.0734(9) Uani 1 1 d . . . . .
H29 H 0.2271 0.7718 0.6625 0.088 Uiso 1 1 calc R U . . .
C7 C 0.2572(4) 0.5499(4) 0.7231(3) 0.0704(8) Uani 1 1 d . . . . .
H28 H 0.2620 0.5507 0.8083 0.084 Uiso 1 1 calc R U . . .
C8 C 0.2712(4) 0.4168(3) 0.6863(3) 0.0605(7) Uani 1 1 d . . . . .
H27 H 0.2853 0.3269 0.7460 0.073 Uiso 1 1 calc R U . . .
C9 C 0.2425(3) 0.5513(3) 0.4651(3) 0.0526(6) Uani 1 1 d . . . . .
C10 C 0.2639(3) 0.4175(3) 0.5587(2) 0.0489(6) Uani 1 1 d . . . . .
C17 C 0.2407(4) 0.3807(4) 0.1782(3) 0.0698(8) Uani 1 1 d . . . . .
C11 C 0.2033(5) 0.8407(3) 0.4171(4) 0.0914(10) Uani 1 1 d . . . . .
H12 H 0.3150 0.8334 0.3497 0.137 Uiso 1 1 calc R U . . .
H13 H 0.1956 0.9181 0.4641 0.137 Uiso 1 1 calc R U . . .
H14 H 0.0839 0.8667 0.3803 0.137 Uiso 1 1 calc R U . . .
C20A C 0.2196(16) 0.2189(14) 0.0438(6) 0.083(3) Uani 0.70(2) 1 d D U P A 1
H21A H 0.3418 0.2227 -0.0138 0.100 Uiso 0.70(2) 1 calc R U P A 1
H22A H 0.1092 0.2932 0.0056 0.100 Uiso 0.70(2) 1 calc R U P A 1
C23A C 0.195(3) 0.0624(16) 0.0692(8) 0.136(5) Uani 0.70(2) 1 d D U P A 1
H24A H 0.3046 -0.0091 0.1080 0.204 Uiso 0.70(2) 1 calc R U P A 1
H25A H 0.1910 0.0350 -0.0104 0.204 Uiso 0.70(2) 1 calc R U P A 1
H26A H 0.0735 0.0610 0.1264 0.204 Uiso 0.70(2) 1 calc R U P A 1
C20B C 0.261(5) 0.199(6) 0.044(2) 0.181(17) Uani 0.30(2) 1 d D U P A 2
H21B H 0.3732 0.1080 0.0388 0.217 Uiso 0.30(2) 1 calc R U P A 2
H22B H 0.2852 0.2786 -0.0265 0.217 Uiso 0.30(2) 1 calc R U P A 2
C23B C 0.070(4) 0.166(5) 0.040(2) 0.130(9) Uani 0.30(2) 1 d D U P A 2
H24B H 0.0798 0.0607 0.0763 0.196 Uiso 0.30(2) 1 calc R U P A 2
H25B H 0.0468 0.1849 -0.0476 0.196 Uiso 0.30(2) 1 calc R U P A 2
H26B H -0.0388 0.2300 0.0887 0.196 Uiso 0.30(2) 1 calc R U P A 2

loop_
_atom_site_aniso_label
_atom_site_aniso_U_11
_atom_site_aniso_U_22
_atom_site_aniso_U_33
_atom_site_aniso_U_23
_atom_site_aniso_U_13
_atom_site_aniso_U_12
Cl 0.0876(6) 0.0609(4) 0.0628(5) -0.0098(3) -0.0125(4) -0.0229(3)
O15 0.1011(16) 0.0704(13) 0.0869(15) 0.0103(11) -0.0302(14) -0.0306(12)
O18 0.129(2) 0.124(2) 0.0608(14) 0.0064(14) -0.0269(13) -0.0529(16)
O19 0.0850(14) 0.0974(16) 0.0538(12) -0.0285(10) -0.0153(10) -0.0264(12)
N1 0.0524(12) 0.0506(11) 0.0509(12) -0.0129(9) -0.0111(9) -0.0144(9)
C2 0.0464(15) 0.0569(15) 0.0590(16) -0.0190(12) -0.0086(12) -0.0154(11)
C3 0.0465(15) 0.0638(16) 0.0521(15) -0.0114(12) -0.0112(12) -0.0175(12)
C4 0.0449(15) 0.0574(15) 0.0667(17) 0.0027(13) -0.0147(12) -0.0159(11)
C5 0.0398(15) 0.0543(15) 0.102(2) -0.0208(15) -0.0057(14) -0.0140(11)
C6 0.0491(17) 0.080(2) 0.109(3) -0.055(2) -0.0037(16) -0.0200(14)
C7 0.0563(17) 0.085(2) 0.082(2) -0.0391(18) -0.0089(15) -0.0206(15)
C8 0.0513(16) 0.0728(18) 0.0630(17) -0.0240(13) -0.0080(13) -0.0173(13)
C9 0.0378(14) 0.0540(14) 0.0699(17) -0.0165(12) -0.0087(12) -0.0140(10)
C10 0.0381(13) 0.0542(14) 0.0581(16) -0.0190(12) -0.0084(11) -0.0111(10)
C17 0.0639(19) 0.089(2) 0.0597(19) -0.0104(17) -0.0138(14) -0.0257(16)
C11 0.079(2) 0.0588(18) 0.135(3) -0.0159(18) -0.011(2) -0.0221(15)
C20A 0.088(5) 0.128(5) 0.043(4) -0.037(3) 0.001(3) -0.036(4)
C23A 0.199(12) 0.190(10) 0.076(4) -0.074(6) 0.016(5) -0.121(9)
C20B 0.25(3) 0.20(2) 0.121(18) -0.045(14) -0.100(15) -0.036(16)
C23B 0.139(16) 0.20(3) 0.104(12) -0.075(15) -0.004(11) -0.090(16)

loop_
_atom_type_symbol
_atom_type_description
_atom_type_scat_dispersion_real
_atom_type_scat_dispersion_imag
_atom_type_scat_source
C C 0.0033 0.0016 'International Tables Vol C Tables 4.2.6.8 and 6.1.1.4'
H H 0.0000 0.0000 'International Tables Vol C Tables 4.2.6.8 and 6.1.1.4'
O O 0.0106 0.0060 'International Tables Vol C Tables 4.2.6.8 and 6.1.1.4'
N N 0.0061 0.0033 'International Tables Vol C Tables 4.2.6.8 and 6.1.1.4'
Cl Cl 0.1484 0.1585 'International Tables Vol C Tables 4.2.6.8 and 6.1.1.4'

loop_
_geom_angle_atom_site_label_1
_geom_angle_atom_site_label_2
_geom_angle_atom_site_label_3
_geom_angle
C4 O15 H16 109.5
C17 O19 C20A 118.1(5)
C17 O19 C20B 120.7(17)
C2 N1 C10 123.0(2)
C2 N1 H31 118.5
C10 N1 H31 118.5
N1 C2 C3 121.5(2)
N1 C2 H30 119.3
C3 C2 H30 119.3
C4 C3 C2 118.4(2)
C4 C3 C17 121.2(2)
C2 C3 C17 120.4(3)
O15 C4 C3 120.3(3)
O15 C4 C9 118.5(2)
C3 C4 C9 121.2(2)
C6 C5 C9 118.0(3)
C6 C5 C11 119.2(3)
C9 C5 C11 122.9(3)
C7 C6 C5 122.8(3)
C7 C6 H29 118.6
C5 C6 H29 118.6
C8 C7 C6 120.4(3)
C8 C7 H28 119.8
C6 C7 H28 119.8
C7 C8 C10 119.0(3)
C7 C8 H27 120.5
C10 C8 H27 120.5
C10 C9 C4 116.4(2)
C10 C9 C5 117.4(2)
C4 C9 C5 126.2(3)
N1 C10 C8 118.1(2)
N1 C10 C9 119.6(2)
C8 C10 C9 122.3(2)
O18 C17 O19 124.5(3)
O18 C17 C3 122.0(3)
O19 C17 C3 113.4(3)
C5 C11 H12 109.5
C5 C11 H13 109.5
H12 C11 H13 109.5
C5 C11 H14 109.5
H12 C11 H14 109.5
H13 C11 H14 109.5
O19 C20A C23A 104.9(7)
O19 C20A H21A 110.8
C23A C20A H21A 110.8
O19 C20A H22A 110.8
C23A C20A H22A 110.8
H21A C20A H22A 108.8
C20A C23A H24A 109.5
C20A C23A H25A 109.5
H24A C23A H25A 109.5
C20A C23A H26A 109.5
H24A C23A H26A 109.5
H25A C23A H26A 109.5
O19 C20B C23B 103.4(16)
O19 C20B H21B 111.1
C23B C20B H21B 111.1
O19 C20B H22B 111.1
C23B C20B H22B 111.1
H21B C20B H22B 109.0
C20B C23B H24B 109.5
C20B C23B H25B 109.5
H24B C23B H25B 109.5
C20B C23B H26B 109.5
H24B C23B H26B 109.5
H25B C23B H26B 109.5

loop_
_geom_bond_atom_site_label_1
_geom_bond_atom_site_label_2
_geom_bond_distance
O15 C4 1.327(3)
O15 H16 0.8200
O18 C17 1.227(4)
O19 C17 1.303(4)
O19 C20A 1.476(6)
O19 C20B 1.501(16)
N1 C2 1.297(3)
N1 C10 1.379(3)
N1 H31 0.8600
C2 C3 1.388(3)
C2 H30 0.9300
C3 C4 1.387(4)
C3 C17 1.469(4)
C4 C9 1.424(4)
C5 C6 1.382(4)
C5 C9 1.438(3)
C5 C11 1.506(4)
C6 C7 1.377(4)
C6 H29 0.9300
C7 C8 1.364(4)
C7 H28 0.9300
C8 C10 1.388(4)
C8 H27 0.9300
C9 C10 1.411(3)
C11 H12 0.9600
C11 H13 0.9600
C11 H14 0.9600
C20A C23A 1.496(12)
C20A H21A 0.9700
C20A H22A 0.9700
C23A H24A 0.9600
C23A H25A 0.9600
C23A H26A 0.9600
C20B C23B 1.518(19)
C20B H21B 0.9700
C20B H22B 0.9700
C23B H24B 0.9600
C23B H25B 0.9600
C23B H26B 0.9600

loop_
_geom_hbond_atom_site_label_D
_geom_hbond_atom_site_label_H
_geom_hbond_atom_site_label_A
_geom_hbond_distance_DH
_geom_hbond_distance_HA
_geom_hbond_distance_DA
_geom_hbond_angle_DHA
N1 H31 Cl 0.86 2.10 2.955(2) 179.6
O15 H16 O18 0.82 1.84 2.570(3) 147.8

loop_
_geom_torsion_atom_site_label_1
_geom_torsion_atom_site_label_2
_geom_torsion_atom_site_label_3
_geom_torsion_atom_site_label_4
_geom_torsion
C10 N1 C2 C3 -0.2(4)
N1 C2 C3 C4 2.0(4)
N1 C2 C3 C17 -179.1(2)
C2 C3 C4 O15 177.6(2)
C17 C3 C4 O15 -1.3(4)
C2 C3 C4 C9 -2.7(4)
C17 C3 C4 C9 178.5(2)
C9 C5 C6 C7 -0.5(4)
C11 C5 C6 C7 179.9(3)
C5 C6 C7 C8 0.2(4)
C6 C7 C8 C10 0.1(4)
O15 C4 C9 C10 -178.7(2)
C3 C4 C9 C10 1.5(4)
O15 C4 C9 C5 1.2(4)
C3 C4 C9 C5 -178.5(2)
C6 C5 C9 C10 0.5(3)
C11 C5 C9 C10 -179.8(2)
C6 C5 C9 C4 -179.4(2)
C11 C5 C9 C4 0.2(4)
C2 N1 C10 C8 179.6(2)
C2 N1 C10 C9 -1.0(3)
C7 C8 C10 N1 179.4(2)
C7 C8 C10 C9 0.0(4)
C4 C9 C10 N1 0.3(3)
C5 C9 C10 N1 -179.67(19)
C4 C9 C10 C8 179.7(2)
C5 C9 C10 C8 -0.3(3)
C20A O19 C17 O18 4.8(7)
C20B O19 C17 O18 17.7(18)
C20A O19 C17 C3 -178.5(5)
C20B O19 C17 C3 -165.6(17)
C4 C3 C17 O18 6.1(4)
C2 C3 C17 O18 -172.8(3)
C4 C3 C17 O19 -170.7(2)
C2 C3 C17 O19 10.4(4)
C17 O19 C20A C23A -178.3(10)
C17 O19 C20B C23B -123(3)
